data_4068995
loop_
_publ_author_name
'Esteruelas, Miguel A.'
'Fern\'andez-Alvarez, Francisco J.'
'Oliv\'an, Montserrat'
'O\~nate, Enrique'

_publ_section_title
;
 NH-Tautomerization of Quinolines and 2-Methylpyridine Promoted by a
 Hydride-Iridium(III) Complex: Importance of the Hydride Ligand
;
_journal_issue 7
_journal_name_full Organometallics
_journal_page_first 2276
_journal_paper_doi 10.1021/om8011954
_journal_volume 28
_journal_year 2009
_chemical_formula_sum 'C28 H51 Cl Ir N P2'
_chemical_formula_weight 691.29
_chemical_name_systematic
; 
 ? 
;
_space_group_IT_number 14
_symmetry_cell_setting monoclinic
_symmetry_space_group_name_Hall '-P 2ybc'
_symmetry_space_group_name_H-M 'P 1 21/c 1'
_atom_sites_solution_hydrogens geom
_atom_sites_solution_primary direct
_atom_sites_solution_secondary difmap
_audit_creation_method SHELXL-97
_cell_angle_alpha 90.00
_cell_angle_beta 101.219(4)
_cell_angle_gamma 90.00
_cell_formula_units_Z 4
_cell_length_a 15.497(3)
_cell_length_b 10.194(2)
_cell_length_c 18.662(4)
_cell_measurement_reflns_used 1001
_cell_measurement_temperature 100(2)
_cell_measurement_theta_max 28
_cell_measurement_theta_min 2.2
_cell_volume 2891.8(10)
_computing_cell_refinement 'SAINT+ v. 6.1 (Bruker AXS, 2000)'
_computing_data_collection 'SMART v. 5.625 (Bruker AXS, 2000)'
_computing_data_reduction 'SAINT+ v. 6.1 (Bruker AXS, 2000)'
_computing_molecular_graphics 'XP, SHELXTL v. 6.1 (Bruker, 2000)'
_computing_publication_material 'XCIF, SHELXTL v. 6.1 (Bruker, 2000)'
_computing_structure_refinement 'SHELXL-97 (Sheldrick, 1997)'
_computing_structure_solution 'SHELXS-97 (Sheldrick, 1990)'
_diffrn_ambient_temperature 100(2)
_diffrn_detector_area_resol_mean 8.26
_diffrn_measured_fraction_theta_full 0.999
_diffrn_measured_fraction_theta_max 0.947
_diffrn_measurement_device_type 'Bruker SMART APEX CCD system'
_diffrn_measurement_method '\w rotations with narrow frames'
_diffrn_radiation_monochromator graphite
_diffrn_radiation_source 'fine-focus sealed tube'
_diffrn_radiation_type MoK\a
_diffrn_radiation_wavelength 0.71073
_diffrn_reflns_av_R_equivalents 0.0368
_diffrn_reflns_av_sigmaI/netI 0.0319
_diffrn_reflns_limit_h_max 20
_diffrn_reflns_limit_h_min -20
_diffrn_reflns_limit_k_max 13
_diffrn_reflns_limit_k_min -13
_diffrn_reflns_limit_l_max 25
_diffrn_reflns_limit_l_min -24
_diffrn_reflns_number 33072
_diffrn_reflns_theta_full 27.50
_diffrn_reflns_theta_max 28.81
_diffrn_reflns_theta_min 1.34
_diffrn_standards_decay_% 'no decay'
_exptl_absorpt_coefficient_mu 4.837
_exptl_absorpt_correction_T_max 0.698
_exptl_absorpt_correction_T_min 0.586
_exptl_absorpt_correction_type multi-scan
_exptl_absorpt_process_details
;
Absorption correction performed with SADABS program. This is based on the
method of Blessing: Blessing, R. H., Acta Crystallogr., Sect. A 1995, 51, 33.

SADABS: Area-Detector Absorption Correction. Bruker-AXS 
within SAINT+ package, v. 6.1 (2000).
;
_exptl_crystal_colour yellow
_exptl_crystal_density_diffrn 1.588
_exptl_crystal_density_method 'not measured'
_exptl_crystal_description block
_exptl_crystal_F_000 1400
_exptl_crystal_size_max 0.10
_exptl_crystal_size_mid 0.08
_exptl_crystal_size_min 0.08
_refine_diff_density_max 1.159
_refine_diff_density_min -0.836
_refine_diff_density_rms 0.124
_refine_ls_extinction_method none
_refine_ls_goodness_of_fit_ref 1.083
_refine_ls_hydrogen_treatment mixed
_refine_ls_matrix_type full
_refine_ls_number_parameters 314
_refine_ls_number_reflns 7154
_refine_ls_number_restraints 0
_refine_ls_restrained_S_all 1.083
_refine_ls_R_factor_all 0.0303
_refine_ls_R_factor_gt 0.0251
_refine_ls_shift/su_max 0.010
_refine_ls_shift/su_mean 0.000
_refine_ls_structure_factor_coef Fsqd
_refine_ls_weighting_details 'calc w=1/[\s^2^(Fo^2^)+(0.0173P)^2^+4.1827P] where P=(Fo^2^+2Fc^2^)/3'
_refine_ls_weighting_scheme calc
_refine_ls_wR_factor_gt 0.0498
_refine_ls_wR_factor_ref 0.0553
_reflns_number_gt 6434
_reflns_number_total 7154
_reflns_threshold_expression >2sigma(I)
_cod_data_source_file om8011954_si_001.cif
_cod_data_source_block mae353as
_cod_original_cell_volume 2891.9(11)
_cod_original_sg_symbol_H-M 'P 21/c'
_cod_database_code 4068995

loop_
_symmetry_equiv_pos_as_xyz
'x, y, z'
'-x, y+1/2, -z+1/2'
'-x, -y, -z'
'x, -y-1/2, z-1/2'

loop_
_atom_site_label
_atom_site_type_symbol
_atom_site_fract_x
_atom_site_fract_y
_atom_site_fract_z
_atom_site_U_iso_or_equiv
_atom_site_adp_type
_atom_site_occupancy
_atom_site_symmetry_multiplicity
_atom_site_calc_flag
_atom_site_refinement_flags
Ir Ir 0.257017(7) 0.489447(10) 0.362463(6) 0.01164(4) Uani 1 1 d .
H01 H 0.353(3) 0.493(3) 0.385(2) 0.038(12) Uiso 1 1 d .
Cl Cl 0.25564(5) 0.68128(7) 0.27835(4) 0.01579(14) Uani 1 1 d .
P1 P 0.26152(5) 0.63700(7) 0.46007(4) 0.01295(15) Uani 1 1 d .
P2 P 0.29193(5) 0.35168(7) 0.27170(4) 0.01339(15) Uani 1 1 d .
N N 0.11699(16) 0.4646(2) 0.32762(14) 0.0137(5) Uani 1 1 d .
C1 C 0.0620(2) 0.5369(3) 0.28051(17) 0.0174(6) Uani 1 1 d .
H1 H 0.0844 0.6120 0.2601 0.021 Uiso 1 1 calc R
C2 C -0.0280(2) 0.5078(3) 0.25931(18) 0.0205(7) Uani 1 1 d .
H2 H -0.0647 0.5618 0.2246 0.025 Uiso 1 1 calc R
C3 C -0.0628(2) 0.4021(3) 0.28841(17) 0.0181(6) Uani 1 1 d .
H3 H -0.1236 0.3818 0.2744 0.022 Uiso 1 1 calc R
C4 C -0.0063(2) 0.3231(3) 0.33998(16) 0.0161(6) Uani 1 1 d .
C5 C 0.0841(2) 0.3568(3) 0.35794(16) 0.0148(6) Uani 1 1 d .
C6 C 0.1446(2) 0.2838(3) 0.40909(16) 0.0149(6) Uani 1 1 d .
C7 C 0.2387(2) 0.3310(3) 0.42869(16) 0.0151(6) Uani 1 1 d .
H7A H 0.2791 0.2589 0.4219 0.018 Uiso 1 1 calc R
H7B H 0.2522 0.3580 0.4806 0.018 Uiso 1 1 calc R
C8 C 0.1121(2) 0.1759(3) 0.44040(17) 0.0189(6) Uani 1 1 d .
H8 H 0.1513 0.1237 0.4743 0.023 Uiso 1 1 calc R
C9 C 0.0227(2) 0.1421(3) 0.42314(17) 0.0215(7) Uani 1 1 d .
H9 H 0.0025 0.0677 0.4458 0.026 Uiso 1 1 calc R
C10 C -0.0358(2) 0.2135(3) 0.37465(17) 0.0191(7) Uani 1 1 d .
H10 H -0.0962 0.1896 0.3642 0.023 Uiso 1 1 calc R
C11 C 0.3247(2) 0.7878(3) 0.44864(17) 0.0173(6) Uani 1 1 d .
H11 H 0.2961 0.8250 0.4002 0.021 Uiso 1 1 calc R
C12 C 0.3224(2) 0.8987(3) 0.50419(19) 0.0263(8) Uani 1 1 d .
H12A H 0.3584 0.8740 0.5514 0.040 Uiso 1 1 calc R
H12B H 0.2616 0.9133 0.5098 0.040 Uiso 1 1 calc R
H12C H 0.3457 0.9794 0.4867 0.040 Uiso 1 1 calc R
C13 C 0.4201(2) 0.7617(3) 0.4428(2) 0.0283(8) Uani 1 1 d .
H13A H 0.4468 0.8431 0.4295 0.042 Uiso 1 1 calc R
H13B H 0.4217 0.6952 0.4051 0.042 Uiso 1 1 calc R
H13C H 0.4528 0.7301 0.4898 0.042 Uiso 1 1 calc R
C14 C 0.3078(2) 0.5643(3) 0.55089(16) 0.0187(7) Uani 1 1 d .
H14 H 0.2652 0.4933 0.5568 0.022 Uiso 1 1 calc R
C15 C 0.3120(3) 0.6494(4) 0.61855(18) 0.0294(8) Uani 1 1 d .
H15A H 0.3235 0.5940 0.6623 0.044 Uiso 1 1 calc R
H15B H 0.2558 0.6951 0.6158 0.044 Uiso 1 1 calc R
H15C H 0.3594 0.7139 0.6211 0.044 Uiso 1 1 calc R
C16 C 0.3944(2) 0.4922(3) 0.55367(19) 0.0246(7) Uani 1 1 d .
H16A H 0.4418 0.5561 0.5541 0.037 Uiso 1 1 calc R
H16B H 0.3898 0.4355 0.5107 0.037 Uiso 1 1 calc R
H16C H 0.4075 0.4386 0.5980 0.037 Uiso 1 1 calc R
C17 C 0.1560(2) 0.7052(3) 0.47623(18) 0.0188(6) Uani 1 1 d .
H17 H 0.1694 0.7630 0.5203 0.023 Uiso 1 1 calc R
C18 C 0.0939(2) 0.5977(3) 0.49168(19) 0.0244(7) Uani 1 1 d .
H18A H 0.0381 0.6370 0.4980 0.037 Uiso 1 1 calc R
H18B H 0.1206 0.5509 0.5364 0.037 Uiso 1 1 calc R
H18C H 0.0829 0.5360 0.4506 0.037 Uiso 1 1 calc R
C19 C 0.1115(2) 0.7901(3) 0.41138(19) 0.0256(7) Uani 1 1 d .
H19A H 0.1051 0.7390 0.3662 0.038 Uiso 1 1 calc R
H19B H 0.1478 0.8677 0.4078 0.038 Uiso 1 1 calc R
H19C H 0.0534 0.8178 0.4189 0.038 Uiso 1 1 calc R
C20 C 0.3679(2) 0.4344(3) 0.21970(17) 0.0180(6) Uani 1 1 d .
H20 H 0.3325 0.5065 0.1919 0.022 Uiso 1 1 calc R
C21 C 0.4466(2) 0.5023(3) 0.2673(2) 0.0264(8) Uani 1 1 d .
H21A H 0.4881 0.4360 0.2914 0.040 Uiso 1 1 calc R
H21B H 0.4263 0.5560 0.3043 0.040 Uiso 1 1 calc R
H21C H 0.4759 0.5584 0.2367 0.040 Uiso 1 1 calc R
C22 C 0.4002(2) 0.3508(3) 0.1618(2) 0.0281(8) Uani 1 1 d .
H22A H 0.4350 0.4054 0.1348 0.042 Uiso 1 1 calc R
H22B H 0.3495 0.3147 0.1279 0.042 Uiso 1 1 calc R
H22C H 0.4368 0.2788 0.1858 0.042 Uiso 1 1 calc R
C23 C 0.3445(2) 0.1904(3) 0.29832(18) 0.0187(6) Uani 1 1 d .
H23 H 0.3649 0.1565 0.2541 0.022 Uiso 1 1 calc R
C24 C 0.4270(2) 0.2025(3) 0.35826(19) 0.0246(7) Uani 1 1 d .
H24A H 0.4124 0.2490 0.4003 0.037 Uiso 1 1 calc R
H24B H 0.4723 0.2514 0.3394 0.037 Uiso 1 1 calc R
H24C H 0.4492 0.1147 0.3734 0.037 Uiso 1 1 calc R
C25 C 0.2825(2) 0.0851(3) 0.31887(19) 0.0246(7) Uani 1 1 d .
H25A H 0.3006 -0.0014 0.3043 0.037 Uiso 1 1 calc R
H25B H 0.2221 0.1032 0.2936 0.037 Uiso 1 1 calc R
H25C H 0.2853 0.0866 0.3718 0.037 Uiso 1 1 calc R
C26 C 0.1955(2) 0.3046(3) 0.19953(17) 0.0179(6) Uani 1 1 d .
H26 H 0.1470 0.2841 0.2261 0.021 Uiso 1 1 calc R
C27 C 0.1636(2) 0.4231(3) 0.15115(18) 0.0239(7) Uani 1 1 d .
H27A H 0.2006 0.4336 0.1145 0.036 Uiso 1 1 calc R
H27B H 0.1675 0.5023 0.1814 0.036 Uiso 1 1 calc R
H27C H 0.1024 0.4092 0.1266 0.036 Uiso 1 1 calc R
C28 C 0.2014(2) 0.1855(3) 0.15028(18) 0.0251(7) Uani 1 1 d .
H28A H 0.1426 0.1639 0.1227 0.038 Uiso 1 1 calc R
H28B H 0.2251 0.1102 0.1805 0.038 Uiso 1 1 calc R
H28C H 0.2402 0.2062 0.1162 0.038 Uiso 1 1 calc R

loop_
_atom_site_aniso_label
_atom_site_aniso_U_11
_atom_site_aniso_U_22
_atom_site_aniso_U_33
_atom_site_aniso_U_23
_atom_site_aniso_U_13
_atom_site_aniso_U_12
Ir 0.01300(6) 0.01113(6) 0.01098(6) 0.00046(4) 0.00275(4) 0.00027(4)
Cl 0.0194(4) 0.0146(3) 0.0141(3) 0.0021(3) 0.0050(3) -0.0003(3)
P1 0.0146(4) 0.0126(3) 0.0120(4) -0.0003(3) 0.0033(3) 0.0003(3)
P2 0.0139(4) 0.0136(4) 0.0127(4) -0.0004(3) 0.0028(3) 0.0018(3)
N 0.0148(13) 0.0129(12) 0.0136(12) -0.0015(9) 0.0036(10) -0.0001(9)
C1 0.0191(16) 0.0185(15) 0.0152(15) 0.0002(12) 0.0051(12) -0.0001(12)
C2 0.0186(15) 0.0230(16) 0.0194(16) 0.0011(13) 0.0029(13) 0.0018(13)
C3 0.0142(15) 0.0218(16) 0.0185(16) -0.0057(12) 0.0035(12) -0.0013(12)
C4 0.0193(16) 0.0173(15) 0.0131(15) -0.0050(11) 0.0063(12) -0.0034(12)
C5 0.0209(16) 0.0127(14) 0.0120(14) -0.0038(11) 0.0061(12) -0.0013(11)
C6 0.0210(16) 0.0145(14) 0.0105(14) -0.0034(11) 0.0060(12) -0.0014(12)
C7 0.0187(15) 0.0137(14) 0.0122(15) 0.0030(11) 0.0016(12) 0.0005(12)
C8 0.0294(18) 0.0154(15) 0.0124(15) -0.0004(12) 0.0051(13) 0.0005(13)
C9 0.0343(19) 0.0161(15) 0.0173(16) -0.0023(12) 0.0131(14) -0.0052(13)
C10 0.0212(16) 0.0189(15) 0.0196(16) -0.0073(12) 0.0095(13) -0.0070(12)
C11 0.0226(17) 0.0133(14) 0.0162(15) -0.0013(11) 0.0041(13) -0.0030(12)
C12 0.035(2) 0.0195(16) 0.0253(19) -0.0060(14) 0.0085(16) -0.0080(14)
C13 0.0255(19) 0.0226(17) 0.039(2) -0.0036(15) 0.0116(16) -0.0075(14)
C14 0.0265(18) 0.0176(15) 0.0113(15) -0.0007(12) 0.0019(13) -0.0002(13)
C15 0.042(2) 0.0326(19) 0.0139(17) 0.0001(14) 0.0055(15) 0.0038(16)
C16 0.0258(18) 0.0249(17) 0.0206(17) 0.0042(13) -0.0014(14) 0.0018(14)
C17 0.0180(16) 0.0196(15) 0.0200(16) -0.0054(12) 0.0069(13) 0.0001(12)
C18 0.0233(17) 0.0258(17) 0.0281(19) -0.0078(14) 0.0147(15) -0.0043(14)
C19 0.0221(18) 0.0242(17) 0.0285(19) -0.0037(14) 0.0003(15) 0.0074(14)
C20 0.0194(16) 0.0199(15) 0.0164(16) -0.0004(12) 0.0078(13) 0.0007(12)
C21 0.0231(17) 0.0319(19) 0.0256(18) -0.0028(15) 0.0084(14) -0.0068(15)
C22 0.033(2) 0.0284(18) 0.0273(19) -0.0059(15) 0.0164(16) -0.0001(15)
C23 0.0197(16) 0.0170(15) 0.0196(16) -0.0019(12) 0.0043(13) 0.0045(12)
C24 0.0222(17) 0.0240(17) 0.0260(19) 0.0004(14) 0.0004(14) 0.0075(14)
C25 0.0317(19) 0.0189(16) 0.0229(18) 0.0031(13) 0.0045(15) 0.0010(14)
C26 0.0194(16) 0.0193(15) 0.0146(15) -0.0037(12) 0.0026(13) 0.0013(12)
C27 0.0248(18) 0.0236(17) 0.0201(17) -0.0009(13) -0.0036(14) 0.0042(14)
C28 0.0287(19) 0.0236(17) 0.0216(18) -0.0080(14) 0.0010(15) 0.0005(14)

loop_
_atom_type_symbol
_atom_type_description
_atom_type_scat_dispersion_real
_atom_type_scat_dispersion_imag
_atom_type_scat_source
C C 0.0033 0.0016 'International Tables Vol C Tables 4.2.6.8 and 6.1.1.4'
H H 0.0000 0.0000 'International Tables Vol C Tables 4.2.6.8 and 6.1.1.4'
N N 0.0061 0.0033 'International Tables Vol C Tables 4.2.6.8 and 6.1.1.4'
P P 0.1023 0.0942 'International Tables Vol C Tables 4.2.6.8 and 6.1.1.4'
Cl Cl 0.1484 0.1585 'International Tables Vol C Tables 4.2.6.8 and 6.1.1.4'
Ir Ir -1.4442 7.9887 'International Tables Vol C Tables 4.2.6.8 and 6.1.1.4'

loop_
_geom_angle_atom_site_label_1
_geom_angle_atom_site_label_2
_geom_angle_atom_site_label_3
_geom_angle
C7 Ir N 80.94(11)
C7 Ir P2 92.39(9)
N Ir P2 94.13(7)
C7 Ir P1 91.32(9)
N Ir P1 100.67(7)
P2 Ir P1 165.14(3)
C7 Ir Cl 171.83(8)
N Ir Cl 90.99(7)
P2 Ir Cl 89.42(3)
P1 Ir Cl 88.94(3)
C7 Ir H01 95.5(15)
N Ir H01 174.6(14)
P2 Ir H01 82.0(15)
P1 Ir H01 83.4(15)
Cl Ir H01 92.7(15)
C17 P1 C11 102.11(14)
C17 P1 C14 101.36(15)
C11 P1 C14 108.39(15)
C17 P1 Ir 118.12(11)
C11 P1 Ir 112.15(10)
C14 P1 Ir 113.50(10)
C23 P2 C20 104.50(14)
C23 P2 C26 102.28(14)
C20 P2 C26 103.80(14)
C23 P2 Ir 119.18(11)
C20 P2 Ir 111.27(10)
C26 P2 Ir 114.21(10)
C1 N C5 118.3(3)
C1 N Ir 128.0(2)
C5 N Ir 113.6(2)
N C1 C2 123.0(3)
N C1 H1 118.5
C2 C1 H1 118.5
C3 C2 C1 120.2(3)
C3 C2 H2 119.9
C1 C2 H2 119.9
C2 C3 C4 118.6(3)
C2 C3 H3 120.7
C4 C3 H3 120.7
C10 C4 C5 118.5(3)
C10 C4 C3 123.3(3)
C5 C4 C3 118.3(3)
N C5 C6 116.5(3)
N C5 C4 121.6(3)
C6 C5 C4 121.9(3)
C8 C6 C5 117.1(3)
C8 C6 C7 124.3(3)
C5 C6 C7 118.6(3)
C6 C7 Ir 109.86(19)
C6 C7 H7A 109.7
Ir C7 H7A 109.7
C6 C7 H7B 109.7
Ir C7 H7B 109.7
H7A C7 H7B 108.2
C6 C8 C9 121.5(3)
C6 C8 H8 119.3
C9 C8 H8 119.3
C10 C9 C8 121.4(3)
C10 C9 H9 119.3
C8 C9 H9 119.3
C9 C10 C4 119.7(3)
C9 C10 H10 120.2
C4 C10 H10 120.2
C13 C11 C12 109.1(3)
C13 C11 P1 113.8(2)
C12 C11 P1 116.6(2)
C13 C11 H11 105.4
C12 C11 H11 105.4
P1 C11 H11 105.4
C11 C12 H12A 109.5
C11 C12 H12B 109.5
H12A C12 H12B 109.5
C11 C12 H12C 109.5
H12A C12 H12C 109.5
H12B C12 H12C 109.5
C11 C13 H13A 109.5
C11 C13 H13B 109.5
H13A C13 H13B 109.5
C11 C13 H13C 109.5
H13A C13 H13C 109.5
H13B C13 H13C 109.5
C16 C14 C15 110.6(3)
C16 C14 P1 113.8(2)
C15 C14 P1 118.4(2)
C16 C14 H14 104.1
C15 C14 H14 104.1
P1 C14 H14 104.1
C14 C15 H15A 109.5
C14 C15 H15B 109.5
H15A C15 H15B 109.5
C14 C15 H15C 109.5
H15A C15 H15C 109.5
H15B C15 H15C 109.5
C14 C16 H16A 109.5
C14 C16 H16B 109.5
H16A C16 H16B 109.5
C14 C16 H16C 109.5
H16A C16 H16C 109.5
H16B C16 H16C 109.5
C18 C17 C19 110.6(3)
C18 C17 P1 111.8(2)
C19 C17 P1 110.9(2)
C18 C17 H17 107.8
C19 C17 H17 107.8
P1 C17 H17 107.8
C17 C18 H18A 109.5
C17 C18 H18B 109.5
H18A C18 H18B 109.5
C17 C18 H18C 109.5
H18A C18 H18C 109.5
H18B C18 H18C 109.5
C17 C19 H19A 109.5
C17 C19 H19B 109.5
H19A C19 H19B 109.5
C17 C19 H19C 109.5
H19A C19 H19C 109.5
H19B C19 H19C 109.5
C21 C20 C22 109.2(3)
C21 C20 P2 114.6(2)
C22 C20 P2 116.1(2)
C21 C20 H20 105.3
C22 C20 H20 105.3
P2 C20 H20 105.3
C20 C21 H21A 109.5
C20 C21 H21B 109.5
H21A C21 H21B 109.5
C20 C21 H21C 109.5
H21A C21 H21C 109.5
H21B C21 H21C 109.5
C20 C22 H22A 109.5
C20 C22 H22B 109.5
H22A C22 H22B 109.5
C20 C22 H22C 109.5
H22A C22 H22C 109.5
H22B C22 H22C 109.5
C24 C23 C25 110.3(3)
C24 C23 P2 112.6(2)
C25 C23 P2 114.9(2)
C24 C23 H23 106.1
C25 C23 H23 106.1
P2 C23 H23 106.1
C23 C24 H24A 109.5
C23 C24 H24B 109.5
H24A C24 H24B 109.5
C23 C24 H24C 109.5
H24A C24 H24C 109.5
H24B C24 H24C 109.5
C23 C25 H25A 109.5
C23 C25 H25B 109.5
H25A C25 H25B 109.5
C23 C25 H25C 109.5
H25A C25 H25C 109.5
H25B C25 H25C 109.5
C27 C26 C28 108.7(3)
C27 C26 P2 110.1(2)
C28 C26 P2 120.1(2)
C27 C26 H26 105.6
C28 C26 H26 105.6
P2 C26 H26 105.6
C26 C27 H27A 109.5
C26 C27 H27B 109.5
H27A C27 H27B 109.5
C26 C27 H27C 109.5
H27A C27 H27C 109.5
H27B C27 H27C 109.5
C26 C28 H28A 109.5
C26 C28 H28B 109.5
H28A C28 H28B 109.5
C26 C28 H28C 109.5
H28A C28 H28C 109.5
H28B C28 H28C 109.5

loop_
_geom_bond_atom_site_label_1
_geom_bond_atom_site_label_2
_geom_bond_distance
Ir C7 2.087(3)
Ir N 2.156(3)
Ir P2 2.3433(8)
Ir P1 2.3529(8)
Ir Cl 2.5052(8)
Ir H01 1.47(4)
P1 C17 1.855(3)
P1 C11 1.858(3)
P1 C14 1.861(3)
P2 C23 1.859(3)
P2 C20 1.867(3)
P2 C26 1.869(3)
N C1 1.323(4)
N C5 1.379(4)
C1 C2 1.405(4)
C1 H1 0.9500
C2 C3 1.364(4)
C2 H2 0.9500
C3 C4 1.419(4)
C3 H3 0.9500
C4 C10 1.411(4)
C4 C5 1.417(4)
C5 C6 1.413(4)
C6 C8 1.385(4)
C6 C7 1.511(4)
C7 H7A 0.9900
C7 H7B 0.9900
C8 C9 1.404(5)
C8 H8 0.9500
C9 C10 1.360(5)
C9 H9 0.9500
C10 H10 0.9500
C11 C13 1.526(4)
C11 C12 1.539(4)
C11 H11 1.0000
C12 H12A 0.9800
C12 H12B 0.9800
C12 H12C 0.9800
C13 H13A 0.9800
C13 H13B 0.9800
C13 H13C 0.9800
C14 C16 1.523(5)
C14 C15 1.523(4)
C14 H14 1.0000
C15 H15A 0.9800
C15 H15B 0.9800
C15 H15C 0.9800
C16 H16A 0.9800
C16 H16B 0.9800
C16 H16C 0.9800
C17 C18 1.523(4)
C17 C19 1.538(5)
C17 H17 1.0000
C18 H18A 0.9800
C18 H18B 0.9800
C18 H18C 0.9800
C19 H19A 0.9800
C19 H19B 0.9800
C19 H19C 0.9800
C20 C21 1.528(5)
C20 C22 1.535(4)
C20 H20 1.0000
C21 H21A 0.9800
C21 H21B 0.9800
C21 H21C 0.9800
C22 H22A 0.9800
C22 H22B 0.9800
C22 H22C 0.9800
C23 C24 1.531(4)
C23 C25 1.538(4)
C23 H23 1.0000
C24 H24A 0.9800
C24 H24B 0.9800
C24 H24C 0.9800
C25 H25A 0.9800
C25 H25B 0.9800
C25 H25C 0.9800
C26 C27 1.532(4)
C26 C28 1.536(4)
C26 H26 1.0000
C27 H27A 0.9800
C27 H27B 0.9800
C27 H27C 0.9800
C28 H28A 0.9800
C28 H28B 0.9800
C28 H28C 0.9800
